data_7133971
loop_
_publ_author_name
'Bohlen, Josina L.'
'Wieprecht, Nele'
'Arrowsmith, Merle'
'H&#xe4;fner, Alena'
'Neder, Marco'
'Braunschweig, Holger'

_publ_section_title
;
 One-step selective synthesis of doubly and triply fused chiral
 boroloborole derivatives.
;
_journal_issue 99
_journal_name_full 'Chemical communications (Cambridge, England)'
_journal_page_first 14782
_journal_page_last 14785
_journal_paper_doi 10.1039/d4cc04433a
_journal_volume 60
_journal_year 2024
_chemical_absolute_configuration unknown
_chemical_formula_moiety 'C18 H24 B2 Cl2'
_chemical_formula_sum 'C18 H24 B2 Cl2'
_chemical_formula_weight 332.89
_chemical_name_systematic 3Bz-Et
_chemical_properties_physical Air-sensitive,Moisture-sensitive
_space_group_crystal_system orthorhombic
_space_group_IT_number 33
_space_group_name_Hall 'P 2c -2n'
_space_group_name_H-M_alt 'P n a 21'
_atom_sites_solution_hydrogens geom
_audit_creation_date 2024-03-28
_audit_creation_method 'CIF-fill 1.4t (K.Radacki, 2005-23)'
_audit_update_record
;
2024-08-23 deposited with the CCDC.	2024-11-12 downloaded from the CCDC.
;
_cell_angle_alpha 90
_cell_angle_beta 90
_cell_angle_gamma 90
_cell_formula_units_Z 8
_cell_length_a 15.1263(2)
_cell_length_b 8.8273(2)
_cell_length_c 26.4394(4)
_cell_measurement_reflns_used 12575
_cell_measurement_temperature 100(2)
_cell_measurement_theta_max 74.6690
_cell_measurement_theta_min 3.2400
_cell_volume 3530.30(11)
_computing_cell_refinement 'CrysAlisPro 1.171.42.30a (Rigaku OD, 2021)'
_computing_data_collection 'CrysAlisPro 1.171.42.30a (Rigaku OD, 2021)'
_computing_data_reduction 'CrysAlisPro 1.171.42.30a (Rigaku OD, 2021)'
_computing_molecular_graphics 'ShelXLe (Huebschle et all, 2011)'
_computing_publication_material 'SHELXL-2019/1 (Sheldrick, 2019)'
_computing_structure_refinement 'SHELXL-2019/1 (Sheldrick, 2019)'
_computing_structure_solution 'SHELXT 2014/5 (Sheldrick, 2014)''
_diffrn_ambient_environment N~2~
_diffrn_ambient_temperature 100(2)
_diffrn_detector HPA
_diffrn_detector_area_resol_mean 10.0
_diffrn_detector_type 'HyPix Arc150'
_diffrn_measured_fraction_theta_full 0.999
_diffrn_measured_fraction_theta_max 0.992
_diffrn_measurement_details
;
 List of Runs (angles in degrees, time in seconds):
 --------------------------------------------------------------------------
  1  \w     22.00  47.00   0.50    0.05    --   58.75-103.00 102.00   50
  2  \w    -43.00 -16.00   0.50    0.05    --  -60.36 103.00-155.00   54
  3  \w    -78.00 -53.00   0.50    0.05    --  -69.85 103.00-155.00   50
  4  \w     32.00  57.00   0.50    0.05    --   71.46-103.00 102.00   50
  5  \w     59.00  84.00   0.50    0.05    --   76.32-103.00 102.00   50
  6  \w    -89.00 -42.00   0.50    0.05    --  -76.37 103.00-155.00   94
  7  \w     42.00  67.00   0.50    0.05    --   84.34-103.00 102.00   50
  8  \w     20.00  63.00   0.50    0.05    --   58.75-126.00   0.00   86
  9  \w     16.00  42.00   0.50    0.05    --   58.75 -95.00-150.00   52
 10  \w   -111.00 -35.00   0.50    0.05    --  -60.36 -15.00   0.00  152
 11  \w     30.00  71.00   0.50    0.05    --   71.46 -95.00-150.00   82
 12  \w     32.00  63.00   0.50    0.05    --   76.32-112.00 -60.00   62
 13  \w     35.00  71.00   0.50    0.05    --   76.32 -95.00 -30.00   72
 14  \w     44.00  82.00   0.50    0.05    --   76.32 -95.00  30.00   76
 15  \w    -71.00 -45.00   0.50    0.05    --  -76.37 -15.00-120.00   52
 16  \w   -126.00 -81.00   0.50    0.05    --  -76.37 -15.00-120.00   90
 17  \w     39.00  76.00   0.50    0.05    --   84.34-112.00  90.00   74
 18  \w     61.00 105.00   0.50    0.05    --   84.34  15.00-180.00   88
;
_diffrn_measurement_device 'four-circle diffractometer'
_diffrn_measurement_device_type 'Rigaku XtaLAB Synergy-R'
_diffrn_measurement_method '\w scans'
_diffrn_orient_matrix_type
;
 CrysAlisPro convention (1999,Acta A55,543-557)
;
_diffrn_orient_matrix_UB_11 0.0002718000
_diffrn_orient_matrix_UB_12 0.0307154000
_diffrn_orient_matrix_UB_13 0.1482670000
_diffrn_orient_matrix_UB_21 -0.0559491000
_diffrn_orient_matrix_UB_22 0.0414263000
_diffrn_orient_matrix_UB_23 -0.0766607000
_diffrn_orient_matrix_UB_31 -0.0851255000
_diffrn_orient_matrix_UB_32 -0.0271333000
_diffrn_orient_matrix_UB_33 0.0507951000
_diffrn_radiation_monochromator 'multi-layer mirror'
_diffrn_radiation_probe x-ray
_diffrn_radiation_type CuK\a
_diffrn_radiation_wavelength 1.54184
_diffrn_radiation_xray_symbol K-L~2,3~
_diffrn_reflns_av_R_equivalents 0.0394
_diffrn_reflns_av_unetI/netI 0.0347
_diffrn_reflns_Laue_measured_fraction_full 0.999
_diffrn_reflns_Laue_measured_fraction_max 0.992
_diffrn_reflns_limit_h_max 18
_diffrn_reflns_limit_h_min -16
_diffrn_reflns_limit_k_max 10
_diffrn_reflns_limit_k_min -10
_diffrn_reflns_limit_l_max 27
_diffrn_reflns_limit_l_min -32
_diffrn_reflns_number 16689
_diffrn_reflns_point_group_measured_fraction_full 0.871
_diffrn_reflns_point_group_measured_fraction_max 0.856
_diffrn_reflns_theta_full 67.684
_diffrn_reflns_theta_max 70.059
_diffrn_reflns_theta_min 3.343
_diffrn_source 'rotating-anode X-ray tube'
_diffrn_source_type 'PhotonJet-R X-ray Source'
_exptl_absorpt_coefficient_mu 3.217
_exptl_absorpt_correction_T_max 0.966
_exptl_absorpt_correction_T_min 0.498
_exptl_absorpt_correction_type gaussian
_exptl_absorpt_process_details
;
 CrysAlisPro 1.171.42.30a (Rigaku Oxford Diffraction, 2021) Numerical 
 absorption correction based on gaussian integration over a multifaceted 
 crystal model Empirical absorption correction using spherical harmonics, 
 implemented in SCALE3 ABSPACK scaling algorithm.
;
_exptl_crystal_colour colourless
_exptl_crystal_density_diffrn 1.253
_exptl_crystal_description block
_exptl_crystal_F_000 1408
_exptl_crystal_preparation
;
 Crystals were grown at -30 \%C from saturated solution in pentane. For data 
 collection the crystal was immersed in a film of perfluoropolyether oil, 
 mounted on a polyimide loop and transferred to stream of cold nitrogen 
 (Oxford Cryostream 800).
;
_exptl_crystal_recrystallization_method 'Re-crystallisation from solvent: pentane'
_exptl_crystal_size_max 0.300
_exptl_crystal_size_mid 0.220
_exptl_crystal_size_min 0.160
_refine_diff_density_max 0.289
_refine_diff_density_min -0.246
_refine_diff_density_rms 0.052
_refine_ls_abs_structure_details
;
 Refined as an inversion twin.
;
_refine_ls_abs_structure_Flack 0.103(16)
_refine_ls_extinction_method none
_refine_ls_goodness_of_fit_ref 1.092
_refine_ls_hydrogen_treatment constr
_refine_ls_matrix_type full
_refine_ls_number_parameters 406
_refine_ls_number_reflns 5740
_refine_ls_number_restraints 1
_refine_ls_restrained_S_all 1.092
_refine_ls_R_factor_all 0.0362
_refine_ls_R_factor_gt 0.0346
_refine_ls_shift/su_max 0.001
_refine_ls_shift/su_mean 0.000
_refine_ls_structure_factor_coef Fsqd
_refine_ls_weighting_details 'w=1/[\s^2^(Fo^2^)+(0.0670P)^2^+0.2414P] where P=(Fo^2^+2Fc^2^)/3'
_refine_ls_weighting_scheme calc
_refine_ls_wR_factor_gt 0.0980
_refine_ls_wR_factor_ref 0.0992
_reflns_Friedel_coverage 0.687
_reflns_Friedel_fraction_full 0.737
_reflns_Friedel_fraction_max 0.714
_reflns_number_gt 5459
_reflns_number_total 5740
_reflns_threshold_expression 'I > 2\s(I)'
_cod_data_source_file d4cc04433a3.cif
_cod_data_source_block JoBo012_JoBo_a
_cod_depositor_comments 'Adding full bibliography for 7133971--7133976.cif.'
_cod_original_cell_volume 3530.31(11)
_cod_database_code 7133971
_shelx_shelxl_version_number 2019/1
_shelx_space_group_comment
;
 The symmetry employed for this shelxl refinement is uniquely defined by the 
 following loop, which should always be used as a source of symmetry 
 information in preference to the above space-group names. They are only 
 intended as comments.
;
_shelx_estimated_absorpt_t_min 0.445
_shelx_estimated_absorpt_t_max 0.627

loop_
_space_group_symop_operation_xyz
'x, y, z'
'-x, -y, z+1/2'
'x+1/2, -y+1/2, z'
'-x+1/2, y+1/2, z+1/2'

loop_
_atom_site_label
_atom_site_type_symbol
_atom_site_fract_x
_atom_site_fract_y
_atom_site_fract_z
_atom_site_U_iso_or_equiv
_atom_site_adp_type
_atom_site_occupancy
_atom_site_site_symmetry_order
_atom_site_calc_flag
_atom_site_refinement_flags_posn
_atom_site_refinement_flags_adp
_atom_site_refinement_flags_occupancy
_atom_site_disorder_assembly
_atom_site_disorder_group
C1_1 C 0.53483(18) 0.5936(4) 0.55001(13) 0.0200(7) Uani 1 1 d . . . . .
B1_1 B 0.5541(2) 0.4470(4) 0.57813(14) 0.0207(7) Uani 1 1 d . . . . .
Cl2_1 Cl 0.79351(5) 0.78932(11) 0.58370(4) 0.02748(19) Uani 1 1 d . . . . .
C2_1 C 0.48589(19) 0.6239(4) 0.50610(12) 0.0222(7) Uani 1 1 d . . . . .
H2_1 H 0.459303 0.543440 0.487704 0.027 Uiso 1 1 calc R U . . .
Cl1_1 Cl 0.52572(5) 0.26586(10) 0.55665(4) 0.0254(2) Uani 1 1 d . . . . .
B2_1 B 0.7290(2) 0.6417(5) 0.60933(14) 0.0210(7) Uani 1 1 d . . . . .
C3_1 C 0.4767(2) 0.7714(5) 0.48990(16) 0.0242(8) Uani 1 1 d . . . . .
H3_1 H 0.442390 0.792999 0.460695 0.029 Uiso 1 1 calc R U . . .
C4_1 C 0.5173(2) 0.8880(4) 0.51594(13) 0.0249(8) Uani 1 1 d . . . . .
H4_1 H 0.511619 0.988852 0.503799 0.030 Uiso 1 1 calc R U . . .
C5_1 C 0.56638(19) 0.8609(4) 0.55963(13) 0.0215(7) Uani 1 1 d . . . . .
H5_1 H 0.593806 0.942302 0.577148 0.026 Uiso 1 1 calc R U . . .
C6_1 C 0.57466(19) 0.7129(4) 0.57725(12) 0.0187(6) Uani 1 1 d . . . . .
C7_1 C 0.62730(18) 0.6583(4) 0.62285(12) 0.0193(6) Uani 1 1 d . . . . .
C8_1 C 0.60165(18) 0.4855(4) 0.63065(12) 0.0183(6) Uani 1 1 d . . . . .
C9_1 C 0.68891(19) 0.3999(4) 0.63420(11) 0.0193(6) Uani 1 1 d . . . . .
C10_1 C 0.76140(19) 0.4838(4) 0.62171(11) 0.0200(6) Uani 1 1 d . . . . .
C11_1 C 0.6186(2) 0.7616(4) 0.66959(16) 0.0232(9) Uani 1 1 d . . . . .
H11A_1 H 0.624292 0.868207 0.658403 0.028 Uiso 1 1 calc R U . . .
H11B_1 H 0.558511 0.748986 0.683791 0.028 Uiso 1 1 calc R U . . .
C12_1 C 0.6862(2) 0.7331(4) 0.71197(17) 0.0269(9) Uani 1 1 d . . . . .
H12A_1 H 0.684430 0.626140 0.721813 0.040 Uiso 1 1 calc R U . . .
H12B_1 H 0.671606 0.796408 0.741262 0.040 Uiso 1 1 calc R U . . .
H12C_1 H 0.745559 0.758682 0.699850 0.040 Uiso 1 1 calc R U . . .
C13_1 C 0.53690(19) 0.4497(4) 0.67470(12) 0.0228(7) Uani 1 1 d . . . . .
H13A_1 H 0.535878 0.338773 0.680189 0.027 Uiso 1 1 calc R U . . .
H13B_1 H 0.559636 0.497330 0.706004 0.027 Uiso 1 1 calc R U . . .
C14_1 C 0.44236(19) 0.5044(4) 0.66571(14) 0.0247(8) Uani 1 1 d . . . . .
H14A_1 H 0.442257 0.614720 0.661469 0.037 Uiso 1 1 calc R U . . .
H14B_1 H 0.405447 0.477101 0.694772 0.037 Uiso 1 1 calc R U . . .
H14C_1 H 0.418735 0.456568 0.635116 0.037 Uiso 1 1 calc R U . . .
C15_1 C 0.6909(2) 0.2347(4) 0.64808(16) 0.0232(8) Uani 1 1 d . . . . .
H15A_1 H 0.733476 0.181684 0.625836 0.028 Uiso 1 1 calc R U . . .
H15B_1 H 0.631713 0.190347 0.642097 0.028 Uiso 1 1 calc R U . . .
C16_1 C 0.7172(2) 0.2084(5) 0.70353(15) 0.0313(8) Uani 1 1 d . . . . .
H16A_1 H 0.775794 0.251976 0.709694 0.047 Uiso 1 1 calc R U . . .
H16B_1 H 0.718734 0.099327 0.710456 0.047 Uiso 1 1 calc R U . . .
H16C_1 H 0.673846 0.256941 0.725787 0.047 Uiso 1 1 calc R U . . .
C17_1 C 0.85540(18) 0.4265(4) 0.62008(12) 0.0238(7) Uani 1 1 d . . . . .
H17A_1 H 0.882525 0.455273 0.587380 0.029 Uiso 1 1 calc R U . . .
H17B_1 H 0.855169 0.314584 0.622245 0.029 Uiso 1 1 calc R U . . .
C18_1 C 0.9110(2) 0.4909(5) 0.66329(14) 0.0308(8) Uani 1 1 d . . . . .
H18A_1 H 0.910288 0.601767 0.661743 0.046 Uiso 1 1 calc R U . . .
H18B_1 H 0.972035 0.454633 0.660125 0.046 Uiso 1 1 calc R U . . .
H18C_1 H 0.886483 0.457389 0.695723 0.046 Uiso 1 1 calc R U . . .
C1_2 C 0.70847(19) 0.4069(4) 0.44853(13) 0.0201(7) Uani 1 1 d . . . . .
Cl1_2 Cl 0.71699(5) 0.73451(10) 0.44138(4) 0.0258(2) Uani 1 1 d . . . . .
B1_2 B 0.6888(2) 0.5527(4) 0.41994(14) 0.0202(7) Uani 1 1 d . . . . .
Cl2_2 Cl 0.44949(5) 0.21122(11) 0.41494(4) 0.02760(19) Uani 1 1 d . . . . .
C2_2 C 0.7575(2) 0.3782(4) 0.49225(13) 0.0233(7) Uani 1 1 d . . . . .
H2_2 H 0.783962 0.459368 0.510337 0.028 Uiso 1 1 calc R U . . .
B2_2 B 0.5140(2) 0.3583(5) 0.38890(13) 0.0210(8) Uani 1 1 d . . . . .
C3_2 C 0.7674(2) 0.2298(5) 0.50917(16) 0.0245(8) Uani 1 1 d . . . . .
H3_2 H 0.801605 0.208807 0.538495 0.029 Uiso 1 1 calc R U . . .
C4_2 C 0.7265(2) 0.1113(4) 0.48251(13) 0.0241(7) Uani 1 1 d . . . . .
H4_2 H 0.732648 0.010238 0.494371 0.029 Uiso 1 1 calc R U . . .
C5_2 C 0.6771(2) 0.1390(4) 0.43908(13) 0.0217(6) Uani 1 1 d . . . . .
H5_2 H 0.649343 0.057829 0.421592 0.026 Uiso 1 1 calc R U . . .
C6_2 C 0.6687(2) 0.2876(4) 0.42152(12) 0.0198(7) Uani 1 1 d . . . . .
C7_2 C 0.61613(18) 0.3411(4) 0.37584(11) 0.0184(6) Uani 1 1 d . . . . .
C8_2 C 0.64173(18) 0.5138(4) 0.36762(12) 0.0193(6) Uani 1 1 d . . . . .
C9_2 C 0.55448(19) 0.5997(4) 0.36373(11) 0.0200(6) Uani 1 1 d . . . . .
C10_2 C 0.48177(18) 0.5161(4) 0.37628(12) 0.0203(6) Uani 1 1 d . . . . .
C11_2 C 0.6254(2) 0.2367(4) 0.32889(16) 0.0223(8) Uani 1 1 d . . . . .
H11A_2 H 0.685249 0.250691 0.314476 0.027 Uiso 1 1 calc R U . . .
H11B_2 H 0.620681 0.130100 0.340185 0.027 Uiso 1 1 calc R U . . .
C12_2 C 0.5574(2) 0.2634(4) 0.28694(17) 0.0271(9) Uani 1 1 d . . . . .
H12A_2 H 0.498387 0.236390 0.299289 0.041 Uiso 1 1 calc R U . . .
H12B_2 H 0.572167 0.200450 0.257600 0.041 Uiso 1 1 calc R U . . .
H12C_2 H 0.558143 0.370402 0.277085 0.041 Uiso 1 1 calc R U . . .
C13_2 C 0.70708(18) 0.5480(4) 0.32370(12) 0.0218(7) Uani 1 1 d . . . . .
H13A_2 H 0.684786 0.498939 0.292536 0.026 Uiso 1 1 calc R U . . .
H13B_2 H 0.707961 0.658678 0.317678 0.026 Uiso 1 1 calc R U . . .
C14_2 C 0.80178(19) 0.4942(4) 0.33322(14) 0.0257(7) Uani 1 1 d . . . . .
H14A_2 H 0.826373 0.548365 0.362356 0.039 Uiso 1 1 calc R U . . .
H14B_2 H 0.838006 0.514678 0.303255 0.039 Uiso 1 1 calc R U . . .
H14C_2 H 0.801628 0.385146 0.340136 0.039 Uiso 1 1 calc R U . . .
C15_2 C 0.5526(2) 0.7641(4) 0.34917(17) 0.0238(8) Uani 1 1 d . . . . .
H15A_2 H 0.611720 0.808833 0.355195 0.029 Uiso 1 1 calc R U . . .
H15B_2 H 0.509693 0.817995 0.370939 0.029 Uiso 1 1 calc R U . . .
C16_2 C 0.5271(2) 0.7873(5) 0.29353(15) 0.0295(8) Uani 1 1 d . . . . .
H16A_2 H 0.570069 0.735625 0.271791 0.044 Uiso 1 1 calc R U . . .
H16B_2 H 0.526933 0.895818 0.285725 0.044 Uiso 1 1 calc R U . . .
H16C_2 H 0.468076 0.745267 0.287553 0.044 Uiso 1 1 calc R U . . .
C17_2 C 0.38787(18) 0.5731(4) 0.37811(12) 0.0251(7) Uani 1 1 d . . . . .
H17A_2 H 0.388139 0.685165 0.376842 0.030 Uiso 1 1 calc R U . . .
H17B_2 H 0.360551 0.542077 0.410524 0.030 Uiso 1 1 calc R U . . .
C18_2 C 0.3324(2) 0.5121(4) 0.33435(15) 0.0303(8) Uani 1 1 d . . . . .
H18A_2 H 0.358222 0.545042 0.302191 0.045 Uiso 1 1 calc R U . . .
H18B_2 H 0.271879 0.550923 0.337115 0.045 Uiso 1 1 calc R U . . .
H18C_2 H 0.331434 0.401144 0.335667 0.045 Uiso 1 1 calc R U . . .

loop_
_atom_site_aniso_label
_atom_site_aniso_U_11
_atom_site_aniso_U_22
_atom_site_aniso_U_33
_atom_site_aniso_U_23
_atom_site_aniso_U_13
_atom_site_aniso_U_12
C1_1 0.0201(14) 0.0205(17) 0.0194(16) -0.0033(14) 0.0022(12) 0.0001(11)
B1_1 0.0158(14) 0.0233(19) 0.0230(17) -0.0033(15) 0.0043(13) -0.0019(13)
Cl2_1 0.0246(3) 0.0279(4) 0.0299(4) 0.0056(5) -0.0009(3) -0.0058(3)
C2_1 0.0237(15) 0.026(2) 0.0174(14) -0.0023(14) 0.0013(12) -0.0006(13)
Cl1_1 0.0288(4) 0.0201(4) 0.0272(5) -0.0035(4) -0.0026(3) -0.0034(3)
B2_1 0.0223(16) 0.023(2) 0.0177(15) -0.0012(16) -0.0014(13) -0.0037(13)
C3_1 0.0241(16) 0.030(2) 0.0183(18) 0.0020(16) -0.0018(14) 0.0018(13)
C4_1 0.0287(17) 0.0214(19) 0.0248(17) 0.0045(16) 0.0029(13) 0.0036(13)
C5_1 0.0248(14) 0.0166(17) 0.0232(16) -0.0024(16) -0.0009(13) -0.0011(12)
C6_1 0.0190(13) 0.0202(16) 0.0169(15) -0.0018(15) 0.0023(12) 0.0020(12)
C7_1 0.0218(14) 0.0172(16) 0.0188(14) 0.0002(13) -0.0005(11) -0.0004(12)
C8_1 0.0202(13) 0.0163(16) 0.0184(14) -0.0011(13) 0.0019(11) -0.0007(11)
C9_1 0.0231(14) 0.0186(16) 0.0161(14) 0.0000(13) -0.0014(11) 0.0003(12)
C10_1 0.0214(14) 0.0219(17) 0.0166(14) -0.0023(13) -0.0007(11) 0.0004(12)
C11_1 0.0252(17) 0.023(2) 0.021(2) -0.0029(14) -0.0015(15) -0.0003(13)
C12_1 0.0322(19) 0.027(2) 0.021(2) -0.0022(15) -0.0015(16) 0.0008(14)
C13_1 0.0235(14) 0.0232(18) 0.0217(16) 0.0017(14) 0.0031(12) -0.0010(13)
C14_1 0.0234(15) 0.025(2) 0.0256(17) -0.0030(16) 0.0031(13) -0.0019(14)
C15_1 0.0222(15) 0.0243(19) 0.023(2) 0.0015(14) 0.0005(14) 0.0002(13)
C16_1 0.0361(19) 0.029(2) 0.029(2) 0.008(2) -0.0014(15) 0.0020(15)
C17_1 0.0219(14) 0.0250(18) 0.0246(16) 0.0005(14) -0.0003(12) 0.0011(13)
C18_1 0.0251(15) 0.034(2) 0.0338(19) -0.0016(17) -0.0081(16) 0.0006(15)
C1_2 0.0185(13) 0.0216(18) 0.0203(17) -0.0011(14) 0.0035(11) 0.0017(12)
Cl1_2 0.0288(4) 0.0206(4) 0.0280(5) -0.0034(4) -0.0022(3) -0.0032(3)
B1_2 0.0176(15) 0.0214(19) 0.0216(17) -0.0037(15) 0.0037(13) -0.0008(13)
Cl2_2 0.0240(4) 0.0290(4) 0.0299(4) 0.0073(5) -0.0009(3) -0.0065(3)
C2_2 0.0222(14) 0.0251(19) 0.0227(15) -0.0027(15) -0.0008(13) -0.0006(13)
B2_2 0.0230(16) 0.025(2) 0.0151(15) -0.0014(15) -0.0011(13) -0.0058(14)
C3_2 0.0283(18) 0.028(2) 0.0174(19) 0.0018(15) -0.0015(15) 0.0035(14)
C4_2 0.0285(16) 0.0209(18) 0.0230(18) 0.0028(15) 0.0012(12) 0.0030(13)
C5_2 0.0268(15) 0.0156(17) 0.0228(15) -0.0024(15) -0.0003(13) -0.0005(12)
C6_2 0.0203(14) 0.0221(17) 0.0169(16) 0.0005(15) 0.0027(13) -0.0004(13)
C7_2 0.0204(14) 0.0163(16) 0.0186(14) 0.0002(13) -0.0004(11) -0.0004(12)
C8_2 0.0201(14) 0.0168(16) 0.0210(15) -0.0002(13) 0.0010(11) 0.0005(11)
C9_2 0.0217(14) 0.0222(16) 0.0162(14) -0.0020(13) -0.0008(11) 0.0013(12)
C10_2 0.0231(14) 0.0209(17) 0.0169(14) -0.0021(13) -0.0006(11) 0.0010(12)
C11_2 0.0281(17) 0.0186(19) 0.020(2) -0.0022(14) -0.0012(15) 0.0005(12)
C12_2 0.0324(18) 0.030(2) 0.019(2) -0.0056(15) -0.0040(15) 0.0006(14)
C13_2 0.0222(14) 0.0216(17) 0.0216(16) 0.0026(14) 0.0021(12) -0.0005(13)
C14_2 0.0222(14) 0.032(2) 0.0230(16) 0.0004(16) 0.0029(12) 0.0009(13)
C15_2 0.0250(16) 0.0200(19) 0.026(2) 0.0007(14) 0.0000(14) 0.0025(12)
C16_2 0.0353(18) 0.029(2) 0.0243(18) 0.0048(19) -0.0010(14) 0.0020(14)
C17_2 0.0209(14) 0.0285(18) 0.0260(17) -0.0008(15) -0.0009(12) 0.0018(13)
C18_2 0.0220(15) 0.030(2) 0.039(2) -0.0001(18) -0.0044(15) -0.0002(14)

loop_
_atom_type_symbol
_atom_type_description
_atom_type_scat_dispersion_real
_atom_type_scat_dispersion_imag
_atom_type_scat_source
C C 0.0181 0.0091 'International Tables Vol C Tables 4.2.6.8 and 6.1.1.4'
H H 0.0000 0.0000 'International Tables Vol C Tables 4.2.6.8 and 6.1.1.4'
B B 0.0090 0.0039 'International Tables Vol C Tables 4.2.6.8 and 6.1.1.4'
Cl Cl 0.3639 0.7018 'International Tables Vol C Tables 4.2.6.8 and 6.1.1.4'

loop_
_exptl_crystal_face_index_h
_exptl_crystal_face_index_k
_exptl_crystal_face_index_l
_exptl_crystal_face_perp_dist
-2 1 0 0.0863
2 -1 0 0.1654
-1 0 0 0.0636
-2 -1 0 0.0441
-2 2 -1 0.0856
-1 2 -1 0.1002
1 -2 1 0.1204
-2 1 -1 0.0809
0 -2 1 0.1195
-1 1 -1 0.0936
2 0 1 0.1140
-1 2 -2 0.1070
-1 -2 1 0.0965
1 -2 2 0.1155
2 -1 2 0.1143
-2 -1 -1 0.0743
-1 0 -1 0.0885
0 -1 1 0.1063
-2 -1 -2 0.0878
0 -1 2 0.1030
-1 -1 0 0.0534
2 1 2 0.1172
1 1 0 0.1115
1 2 1 0.1208
-1 -2 -1 0.1048
-2 -1 2 0.0779
0 1 1 0.1081
0 -1 -1 0.1275
1 2 0 0.1182
2 0 -1 0.1422
1 -2 -1 0.1424
-1 2 1 0.0850
-2 0 1 0.0672
-1 -2 0 0.0726
0 1 0 0.0935
1 1 -1 0.1167

loop_
_geom_angle_atom_site_label_1
_geom_angle_atom_site_label_2
_geom_angle_atom_site_label_3
_geom_angle
_geom_angle_site_symmetry_1
_geom_angle_site_symmetry_3
_geom_angle_publ_flag
C2_1 C1_1 C6_1 120.4(3) . . ?
C2_1 C1_1 B1_1 131.9(3) . . ?
C6_1 C1_1 B1_1 107.7(3) . . ?
C1_1 B1_1 C8_1 109.2(3) . . ?
C1_1 B1_1 Cl1_1 124.9(3) . . ?
C8_1 B1_1 Cl1_1 125.9(3) . . ?
C3_1 C2_1 C1_1 119.4(3) . . ?
C3_1 C2_1 H2_1 120.3 . . ?
C1_1 C2_1 H2_1 120.3 . . ?
C10_1 B2_1 C7_1 110.5(3) . . ?
C10_1 B2_1 Cl2_1 125.8(2) . . ?
C7_1 B2_1 Cl2_1 123.7(3) . . ?
C2_1 C3_1 C4_1 120.3(4) . . ?
C2_1 C3_1 H3_1 119.9 . . ?
C4_1 C3_1 H3_1 119.9 . . ?
C3_1 C4_1 C5_1 121.4(3) . . ?
C3_1 C4_1 H4_1 119.3 . . ?
C5_1 C4_1 H4_1 119.3 . . ?
C6_1 C5_1 C4_1 119.1(3) . . ?
C6_1 C5_1 H5_1 120.5 . . ?
C4_1 C5_1 H5_1 120.5 . . ?
C5_1 C6_1 C1_1 119.4(3) . . ?
C5_1 C6_1 C7_1 127.5(3) . . ?
C1_1 C6_1 C7_1 113.0(3) . . ?
C6_1 C7_1 C11_1 113.8(3) . . ?
C6_1 C7_1 B2_1 111.0(3) . . ?
C11_1 C7_1 B2_1 108.5(3) . . ?
C6_1 C7_1 C8_1 106.2(3) . . ?
C11_1 C7_1 C8_1 116.3(3) . . ?
B2_1 C7_1 C8_1 100.2(3) . . ?
C9_1 C8_1 C13_1 113.5(3) . . ?
C9_1 C8_1 C7_1 105.8(2) . . ?
C13_1 C8_1 C7_1 116.6(3) . . ?
C9_1 C8_1 B1_1 109.7(2) . . ?
C13_1 C8_1 B1_1 108.9(2) . . ?
C7_1 C8_1 B1_1 101.6(2) . . ?
C10_1 C9_1 C15_1 124.7(3) . . ?
C10_1 C9_1 C8_1 114.3(3) . . ?
C15_1 C9_1 C8_1 120.9(3) . . ?
C9_1 C10_1 C17_1 125.6(3) . . ?
C9_1 C10_1 B2_1 107.0(3) . . ?
C17_1 C10_1 B2_1 127.4(3) . . ?
C12_1 C11_1 C7_1 115.5(3) . . ?
C12_1 C11_1 H11A_1 108.4 . . ?
C7_1 C11_1 H11A_1 108.4 . . ?
C12_1 C11_1 H11B_1 108.4 . . ?
C7_1 C11_1 H11B_1 108.4 . . ?
H11A_1 C11_1 H11B_1 107.5 . . ?
C11_1 C12_1 H12A_1 109.5 . . ?
C11_1 C12_1 H12B_1 109.5 . . ?
H12A_1 C12_1 H12B_1 109.5 . . ?
C11_1 C12_1 H12C_1 109.5 . . ?
H12A_1 C12_1 H12C_1 109.5 . . ?
H12B_1 C12_1 H12C_1 109.5 . . ?
C14_1 C13_1 C8_1 114.1(3) . . ?
C14_1 C13_1 H13A_1 108.7 . . ?
C8_1 C13_1 H13A_1 108.7 . . ?
C14_1 C13_1 H13B_1 108.7 . . ?
C8_1 C13_1 H13B_1 108.7 . . ?
H13A_1 C13_1 H13B_1 107.6 . . ?
C13_1 C14_1 H14A_1 109.5 . . ?
C13_1 C14_1 H14B_1 109.5 . . ?
H14A_1 C14_1 H14B_1 109.5 . . ?
C13_1 C14_1 H14C_1 109.5 . . ?
H14A_1 C14_1 H14C_1 109.5 . . ?
H14B_1 C14_1 H14C_1 109.5 . . ?
C9_1 C15_1 C16_1 112.6(3) . . ?
C9_1 C15_1 H15A_1 109.1 . . ?
C16_1 C15_1 H15A_1 109.1 . . ?
C9_1 C15_1 H15B_1 109.1 . . ?
C16_1 C15_1 H15B_1 109.1 . . ?
H15A_1 C15_1 H15B_1 107.8 . . ?
C15_1 C16_1 H16A_1 109.5 . . ?
C15_1 C16_1 H16B_1 109.5 . . ?
H16A_1 C16_1 H16B_1 109.5 . . ?
C15_1 C16_1 H16C_1 109.5 . . ?
H16A_1 C16_1 H16C_1 109.5 . . ?
H16B_1 C16_1 H16C_1 109.5 . . ?
C10_1 C17_1 C18_1 111.9(3) . . ?
C10_1 C17_1 H17A_1 109.2 . . ?
C18_1 C17_1 H17A_1 109.2 . . ?
C10_1 C17_1 H17B_1 109.2 . . ?
C18_1 C17_1 H17B_1 109.2 . . ?
H17A_1 C17_1 H17B_1 107.9 . . ?
C17_1 C18_1 H18A_1 109.5 . . ?
C17_1 C18_1 H18B_1 109.5 . . ?
H18A_1 C18_1 H18B_1 109.5 . . ?
C17_1 C18_1 H18C_1 109.5 . . ?
H18A_1 C18_1 H18C_1 109.5 . . ?
H18B_1 C18_1 H18C_1 109.5 . . ?
C2_2 C1_2 C6_2 120.7(3) . . ?
C2_2 C1_2 B1_2 132.0(3) . . ?
C6_2 C1_2 B1_2 107.3(3) . . ?
C1_2 B1_2 C8_2 109.7(3) . . ?
C1_2 B1_2 Cl1_2 124.4(3) . . ?
C8_2 B1_2 Cl1_2 125.9(3) . . ?
C3_2 C2_2 C1_2 119.6(3) . . ?
C3_2 C2_2 H2_2 120.2 . . ?
C1_2 C2_2 H2_2 120.2 . . ?
C10_2 B2_2 C7_2 110.7(3) . . ?
C10_2 B2_2 Cl2_2 125.9(2) . . ?
C7_2 B2_2 Cl2_2 123.5(3) . . ?
C2_2 C3_2 C4_2 119.4(3) . . ?
C2_2 C3_2 H3_2 120.3 . . ?
C4_2 C3_2 H3_2 120.3 . . ?
C5_2 C4_2 C3_2 121.3(3) . . ?
C5_2 C4_2 H4_2 119.3 . . ?
C3_2 C4_2 H4_2 119.3 . . ?
C4_2 C5_2 C6_2 119.2(3) . . ?
C4_2 C5_2 H5_2 120.4 . . ?
C6_2 C5_2 H5_2 120.4 . . ?
C5_2 C6_2 C1_2 119.7(3) . . ?
C5_2 C6_2 C7_2 127.0(3) . . ?
C1_2 C6_2 C7_2 113.2(3) . . ?
C6_2 C7_2 C11_2 113.8(3) . . ?
C6_2 C7_2 C8_2 106.2(2) . . ?
C11_2 C7_2 C8_2 116.0(3) . . ?
C6_2 C7_2 B2_2 111.4(3) . . ?
C11_2 C7_2 B2_2 108.5(2) . . ?
C8_2 C7_2 B2_2 100.1(3) . . ?
C9_2 C8_2 C13_2 113.8(3) . . ?
C9_2 C8_2 C7_2 106.0(2) . . ?
C13_2 C8_2 C7_2 116.3(3) . . ?
C9_2 C8_2 B1_2 109.8(3) . . ?
C13_2 C8_2 B1_2 108.8(2) . . ?
C7_2 C8_2 B1_2 101.4(2) . . ?
C10_2 C9_2 C15_2 124.8(3) . . ?
C10_2 C9_2 C8_2 114.3(3) . . ?
C15_2 C9_2 C8_2 120.9(3) . . ?
C9_2 C10_2 C17_2 125.9(3) . . ?
C9_2 C10_2 B2_2 107.0(3) . . ?
C17_2 C10_2 B2_2 127.1(3) . . ?
C12_2 C11_2 C7_2 115.3(3) . . ?
C12_2 C11_2 H11A_2 108.4 . . ?
C7_2 C11_2 H11A_2 108.4 . . ?
C12_2 C11_2 H11B_2 108.4 . . ?
C7_2 C11_2 H11B_2 108.4 . . ?
H11A_2 C11_2 H11B_2 107.5 . . ?
C11_2 C12_2 H12A_2 109.5 . . ?
C11_2 C12_2 H12B_2 109.5 . . ?
H12A_2 C12_2 H12B_2 109.5 . . ?
C11_2 C12_2 H12C_2 109.5 . . ?
H12A_2 C12_2 H12C_2 109.5 . . ?
H12B_2 C12_2 H12C_2 109.5 . . ?
C14_2 C13_2 C8_2 114.3(3) . . ?
C14_2 C13_2 H13A_2 108.7 . . ?
C8_2 C13_2 H13A_2 108.7 . . ?
C14_2 C13_2 H13B_2 108.7 . . ?
C8_2 C13_2 H13B_2 108.7 . . ?
H13A_2 C13_2 H13B_2 107.6 . . ?
C13_2 C14_2 H14A_2 109.5 . . ?
C13_2 C14_2 H14B_2 109.5 . . ?
H14A_2 C14_2 H14B_2 109.5 . . ?
C13_2 C14_2 H14C_2 109.5 . . ?
H14A_2 C14_2 H14C_2 109.5 . . ?
H14B_2 C14_2 H14C_2 109.5 . . ?
C9_2 C15_2 C16_2 112.3(3) . . ?
C9_2 C15_2 H15A_2 109.1 . . ?
C16_2 C15_2 H15A_2 109.1 . . ?
C9_2 C15_2 H15B_2 109.1 . . ?
C16_2 C15_2 H15B_2 109.1 . . ?
H15A_2 C15_2 H15B_2 107.9 . . ?
C15_2 C16_2 H16A_2 109.5 . . ?
C15_2 C16_2 H16B_2 109.5 . . ?
H16A_2 C16_2 H16B_2 109.5 . . ?
C15_2 C16_2 H16C_2 109.5 . . ?
H16A_2 C16_2 H16C_2 109.5 . . ?
H16B_2 C16_2 H16C_2 109.5 . . ?
C10_2 C17_2 C18_2 112.1(3) . . ?
C10_2 C17_2 H17A_2 109.2 . . ?
C18_2 C17_2 H17A_2 109.2 . . ?
C10_2 C17_2 H17B_2 109.2 . . ?
C18_2 C17_2 H17B_2 109.2 . . ?
H17A_2 C17_2 H17B_2 107.9 . . ?
C17_2 C18_2 H18A_2 109.5 . . ?
C17_2 C18_2 H18B_2 109.5 . . ?
H18A_2 C18_2 H18B_2 109.5 . . ?
C17_2 C18_2 H18C_2 109.5 . . ?
H18A_2 C18_2 H18C_2 109.5 . . ?
H18B_2 C18_2 H18C_2 109.5 . . ?

loop_
_geom_bond_atom_site_label_1
_geom_bond_atom_site_label_2
_geom_bond_distance
_geom_bond_site_symmetry_2
_geom_bond_publ_flag
C1_1 C2_1 1.403(4) . ?
C1_1 C6_1 1.411(5) . ?
C1_1 B1_1 1.520(5) . ?
B1_1 C8_1 1.601(5) . ?
B1_1 Cl1_1 1.750(4) . ?
Cl2_1 B2_1 1.763(4) . ?
C2_1 C3_1 1.377(5) . ?
C2_1 H2_1 0.9500 . ?
B2_1 C10_1 1.513(5) . ?
B2_1 C7_1 1.587(4) . ?
C3_1 C4_1 1.383(6) . ?
C3_1 H3_1 0.9500 . ?
C4_1 C5_1 1.394(5) . ?
C4_1 H4_1 0.9500 . ?
C5_1 C6_1 1.393(5) . ?
C5_1 H5_1 0.9500 . ?
C6_1 C7_1 1.523(4) . ?
C7_1 C11_1 1.542(5) . ?
C7_1 C8_1 1.587(4) . ?
C8_1 C9_1 1.524(4) . ?
C8_1 C13_1 1.554(4) . ?
C9_1 C10_1 1.364(4) . ?
C9_1 C15_1 1.503(5) . ?
C10_1 C17_1 1.510(4) . ?
C11_1 C12_1 1.537(5) . ?
C11_1 H11A_1 0.9900 . ?
C11_1 H11B_1 0.9900 . ?
C12_1 H12A_1 0.9800 . ?
C12_1 H12B_1 0.9800 . ?
C12_1 H12C_1 0.9800 . ?
C13_1 C14_1 1.528(4) . ?
C13_1 H13A_1 0.9900 . ?
C13_1 H13B_1 0.9900 . ?
C14_1 H14A_1 0.9800 . ?
C14_1 H14B_1 0.9800 . ?
C14_1 H14C_1 0.9800 . ?
C15_1 C16_1 1.537(6) . ?
C15_1 H15A_1 0.9900 . ?
C15_1 H15B_1 0.9900 . ?
C16_1 H16A_1 0.9800 . ?
C16_1 H16B_1 0.9800 . ?
C16_1 H16C_1 0.9800 . ?
C17_1 C18_1 1.528(4) . ?
C17_1 H17A_1 0.9900 . ?
C17_1 H17B_1 0.9900 . ?
C18_1 H18A_1 0.9800 . ?
C18_1 H18B_1 0.9800 . ?
C18_1 H18C_1 0.9800 . ?
C1_2 C2_2 1.397(5) . ?
C1_2 C6_2 1.408(5) . ?
C1_2 B1_2 1.522(5) . ?
Cl1_2 B1_2 1.755(4) . ?
B1_2 C8_2 1.593(5) . ?
Cl2_2 B2_2 1.764(4) . ?
C2_2 C3_2 1.392(5) . ?
C2_2 H2_2 0.9500 . ?
B2_2 C10_2 1.512(5) . ?
B2_2 C7_2 1.591(4) . ?
C3_2 C4_2 1.405(5) . ?
C3_2 H3_2 0.9500 . ?
C4_2 C5_2 1.392(5) . ?
C4_2 H4_2 0.9500 . ?
C5_2 C6_2 1.398(5) . ?
C5_2 H5_2 0.9500 . ?
C6_2 C7_2 1.521(4) . ?
C7_2 C11_2 1.552(5) . ?
C7_2 C8_2 1.588(4) . ?
C8_2 C9_2 1.526(4) . ?
C8_2 C13_2 1.555(4) . ?
C9_2 C10_2 1.366(4) . ?
C9_2 C15_2 1.501(5) . ?
C10_2 C17_2 1.508(4) . ?
C11_2 C12_2 1.531(5) . ?
C11_2 H11A_2 0.9900 . ?
C11_2 H11B_2 0.9900 . ?
C12_2 H12A_2 0.9800 . ?
C12_2 H12B_2 0.9800 . ?
C12_2 H12C_2 0.9800 . ?
C13_2 C14_2 1.530(4) . ?
C13_2 H13A_2 0.9900 . ?
C13_2 H13B_2 0.9900 . ?
C14_2 H14A_2 0.9800 . ?
C14_2 H14B_2 0.9800 . ?
C14_2 H14C_2 0.9800 . ?
C15_2 C16_2 1.535(6) . ?
C15_2 H15A_2 0.9900 . ?
C15_2 H15B_2 0.9900 . ?
C16_2 H16A_2 0.9800 . ?
C16_2 H16B_2 0.9800 . ?
C16_2 H16C_2 0.9800 . ?
C17_2 C18_2 1.528(5) . ?
C17_2 H17A_2 0.9900 . ?
C17_2 H17B_2 0.9900 . ?
C18_2 H18A_2 0.9800 . ?
C18_2 H18B_2 0.9800 . ?
C18_2 H18C_2 0.9800 . ?
